data_7154768
loop_
_publ_author_name
'Yang, Sai'
'Shen, Liu-Lan'
'Kim, Yoon-Jung'
'Jeong, Jin-Hyun'

_publ_section_title
;
 Effective and novel enantioselective preparation of pyranopyrazoles and
 pyranocoumarins that is catalyzed by a quinine-derived primary amine.
;
_journal_issue 2
_journal_name_full 'Organic &amp; biomolecular chemistry'
_journal_page_first 623
_journal_page_last 630
_journal_paper_doi 10.1039/c5ob01656h
_journal_volume 14
_journal_year 2015
_chemical_absolute_configuration syn
_chemical_formula_moiety 'C25 H19 Cl N2 O'
_chemical_formula_sum 'C25 H19 Cl N2 O'
_chemical_formula_weight 398.87
_space_group_crystal_system monoclinic
_space_group_IT_number 5
_space_group_name_Hall 'C 2y'
_space_group_name_H-M_alt 'C 1 2 1'
_symmetry_space_group_name_Hall 'C 2y'
_symmetry_space_group_name_H-M 'C 1 2 1'
_atom_sites_solution_hydrogens geom
_audit_creation_date 2015-10-16
_audit_creation_method
;
Olex2 1.2
(compiled 2015.09.30 svn.r3233 for OlexSys, GUI svn.r5103)
;
_audit_update_record
;
2015-10-23 deposited with the CCDC.
2015-10-28 downloaded from the CCDC.
;
_cell_angle_alpha 90
_cell_angle_beta 103.747(2)
_cell_angle_gamma 90
_cell_formula_units_Z 4
_cell_length_a 21.832(2)
_cell_length_b 5.1765(5)
_cell_length_c 18.5849(19)
_cell_measurement_reflns_used 6868
_cell_measurement_temperature 303.9
_cell_measurement_theta_max 25.80
_cell_measurement_theta_min 2.26
_cell_volume 2040.2(3)
_computing_cell_refinement 'SAINT v8.34A (Bruker, 2013)'
_computing_data_reduction 'SAINT v8.34A (Bruker, 2013)'
_computing_molecular_graphics 'Olex2 (Dolomanov et al., 2009)'
_computing_publication_material 'Olex2 (Dolomanov et al., 2009)'
_computing_structure_refinement 'XL (Sheldrick, 2008)'
_computing_structure_solution 'XT (Sheldrick, 2015)'
_diffrn_ambient_temperature 303.9
_diffrn_measured_fraction_theta_full 0.962
_diffrn_measured_fraction_theta_max 0.962
_diffrn_measurement_device_type 'Bruker APEX-II CCD'
_diffrn_measurement_method '\f and \w scans'
_diffrn_radiation_type MoK\a
_diffrn_radiation_wavelength 0.71073
_diffrn_reflns_av_R_equivalents 0.0707
_diffrn_reflns_av_unetI/netI 0.0606
_diffrn_reflns_laue_measured_fraction_full 0.962
_diffrn_reflns_laue_measured_fraction_max 0.962
_diffrn_reflns_limit_h_max 26
_diffrn_reflns_limit_h_min -26
_diffrn_reflns_limit_k_max 5
_diffrn_reflns_limit_k_min -6
_diffrn_reflns_limit_l_max 22
_diffrn_reflns_limit_l_min -22
_diffrn_reflns_number 18832
_diffrn_reflns_point_group_measured_fraction_full 0.933
_diffrn_reflns_point_group_measured_fraction_max 0.932
_diffrn_reflns_theta_full 26.000
_diffrn_reflns_theta_max 26.018
_diffrn_reflns_theta_min 2.256
_diffrn_standards_number 0
_exptl_absorpt_coefficient_mu 0.206
_exptl_absorpt_correction_T_max 0.7453
_exptl_absorpt_correction_T_min 0.4318
_exptl_absorpt_correction_type multi-scan
_exptl_absorpt_process_details
;
SADABS-2014/5 (Bruker,2014/5) was used for absorption correction.
wR2(int) was 0.1038 before and 0.0802 after correction.
The Ratio of minimum to maximum transmission is 0.5794.
The \l/2 correction factor is 0.00150.
;
_exptl_crystal_colour 'clear colourless'
_exptl_crystal_colour_lustre clear
_exptl_crystal_colour_primary colourless
_exptl_crystal_density_diffrn 1.299
_exptl_crystal_description needle
_exptl_crystal_F_000 832
_exptl_crystal_recrystallization_method 'Re-crystallisation from solvent: hexane ethanol'
_exptl_crystal_size_max 0.1
_exptl_crystal_size_mid 0.06
_exptl_crystal_size_min 0.04
_refine_diff_density_max 0.183
_refine_diff_density_min -0.204
_refine_diff_density_rms 0.043
_refine_ls_abs_structure_details
;
 Flack x determined using 814 quotients [(I+)-(I-)]/[(I+)+(I-)]
 (Parsons, Flack and Wagner, Acta Cryst. B69 (2013) 249-259).
;
_refine_ls_abs_structure_Flack 0.14(5)
_refine_ls_extinction_method none
_refine_ls_goodness_of_fit_ref 1.064
_refine_ls_hydrogen_treatment constr
_refine_ls_matrix_type full
_refine_ls_number_parameters 300
_refine_ls_number_reflns 3766
_refine_ls_number_restraints 73
_refine_ls_restrained_S_all 1.063
_refine_ls_R_factor_all 0.1098
_refine_ls_R_factor_gt 0.0650
_refine_ls_shift/su_max 0.000
_refine_ls_shift/su_mean 0.000
_refine_ls_structure_factor_coef Fsqd
_refine_ls_weighting_details 'w=1/[\s^2^(Fo^2^)+(0.0554P)^2^+2.1117P] where P=(Fo^2^+2Fc^2^)/3'
_refine_ls_weighting_scheme calc
_refine_ls_wR_factor_gt 0.1376
_refine_ls_wR_factor_ref 0.1556
_reflns_Friedel_coverage 0.736
_reflns_friedel_fraction_full 0.896
_reflns_friedel_fraction_max 0.895
_reflns_number_gt 2542
_reflns_number_total 3766
_reflns_threshold_expression 'I > 2\s(I)'
_cod_data_source_file c5ob01656h2.cif
_cod_data_source_block 3C
_cod_depositor_comments 'Adding full bibliography for 7154768.cif.'
_cod_original_cell_volume 2040.2(4)
_cod_database_code 7154768
_shelx_space_group_comment
;
The symmetry employed for this shelxl refinement is uniquely defined
by the following loop, which should always be used as a source of
symmetry information in preference to the above space-group names.
They are only intended as comments.
;
_olex2_refinement_description
;
1. Fixed Uiso
 At 1.2 times of:
  All C(H) groups, All C(H,H) groups
 At 1.5 times of:
  All C(H,H,H) groups
2. Rigid body (RIGU) restrains
 C14, C17, C15, C16, C18, C19, C26, C27, C28, C29
 with sigma for 1-2 distances of 0.004 and sigma for 1-3 distances of 0.001
3. Others
 Sof(C26)=Sof(H26)=Sof(C27)=Sof(H27)=Sof(C28)=Sof(H28)=Sof(C29)=Sof(H29)=1-
 FVAR(1)
 Sof(C15)=Sof(H15)=Sof(C16)=Sof(H16)=Sof(C18)=Sof(H18)=Sof(C19)=Sof(H19)=FVAR(1)
 Fixed Sof: H17A(0.5) H17(0.5)
4.a Ternary CH refined with riding coordinates:
 C4(H4)
4.b Aromatic/amide H refined with riding coordinates:
 C5(H5), C9(H9), C10(H10), C12(H12), C13(H13), C17(H17A), C17(H17), C21(H21),
 C22(H22), C23(H23), C24(H24), C25(H25), C15(H15), C16(H16), C18(H18), C19(H19),
  C26(H26), C27(H27), C28(H28), C29(H29)
4.c Idealised Me refined as rotating group:
 C7(H7A,H7B,H7C)
;
_shelx_shelxl_version_number 2014/7
_olex2_submission_special_instructions 'No special instructions were received'

loop_
_space_group_symop_operation_xyz
'x, y, z'
'-x, y, -z'
'x+1/2, y+1/2, z'
'-x+1/2, y+1/2, -z'

loop_
_atom_site_label
_atom_site_type_symbol
_atom_site_fract_x
_atom_site_fract_y
_atom_site_fract_z
_atom_site_U_iso_or_equiv
_atom_site_adp_type
_atom_site_occupancy
_atom_site_site_symmetry_order
_atom_site_calc_flag
_atom_site_refinement_flags_posn
_atom_site_refinement_flags_adp
_atom_site_refinement_flags_occupancy
_atom_site_disorder_assembly
_atom_site_disorder_group
Cl1 Cl 0.35330(9) 0.9493(6) 0.65602(8) 0.1113(9) Uani 1 1 d . . . . .
O1 O 0.27662(15) 0.6258(8) 0.20199(17) 0.0517(10) Uani 1 1 d . . . . .
N1 N 0.37739(17) 0.4284(11) 0.2207(2) 0.0515(13) Uani 1 1 d . . . . .
N2 N 0.43598(19) 0.4553(14) 0.2689(2) 0.0666(15) Uani 1 1 d . . . . .
C1 C 0.3376(2) 0.6034(12) 0.2401(2) 0.0456(14) Uani 1 1 d . . . . .
C2 C 0.4298(3) 0.6438(15) 0.3149(3) 0.0647(18) Uani 1 1 d . . . . .
C3 C 0.3681(2) 0.7416(13) 0.2989(3) 0.0507(15) Uani 1 1 d . . . . .
C4 C 0.3382(2) 0.9628(13) 0.3286(2) 0.0504(13) Uani 1 1 d . . . . .
H4 H 0.3594 1.1208 0.3184 0.061 Uiso 1 1 calc R . . . .
C5 C 0.2714(2) 0.9741(14) 0.2839(2) 0.0544(14) Uani 1 1 d . . . . .
H5 H 0.2460 1.1002 0.2976 0.065 Uiso 1 1 calc R . . . .
C6 C 0.2444(2) 0.8276(11) 0.2277(2) 0.0471(14) Uani 1 1 d . . . . .
C7 C 0.4858(3) 0.729(2) 0.3727(4) 0.099(3) Uani 1 1 d . . . . .
H7A H 0.5226 0.6395 0.3661 0.149 Uiso 1 1 calc GR . . . .
H7B H 0.4793 0.6904 0.4208 0.149 Uiso 1 1 calc GR . . . .
H7C H 0.4916 0.9115 0.3684 0.149 Uiso 1 1 calc GR . . . .
C8 C 0.3424(2) 0.9553(12) 0.4113(2) 0.0460(13) Uani 1 1 d . . . . .
C9 C 0.3770(3) 1.1313(14) 0.4577(3) 0.0660(17) Uani 1 1 d . . . . .
H9 H 0.3990 1.2565 0.4382 0.079 Uiso 1 1 calc R . . . .
C10 C 0.3809(3) 1.1317(16) 0.5332(3) 0.0761(19) Uani 1 1 d . . . . .
H10 H 0.4051 1.2548 0.5638 0.091 Uiso 1 1 calc R . . . .
C11 C 0.3491(3) 0.9505(17) 0.5615(3) 0.0660(18) Uani 1 1 d . . . . .
C12 C 0.3140(3) 0.7657(15) 0.5174(3) 0.0674(18) Uani 1 1 d . . . . .
H12 H 0.2929 0.6393 0.5377 0.081 Uiso 1 1 calc R . . . .
C13 C 0.3105(3) 0.7708(14) 0.4422(3) 0.0609(16) Uani 1 1 d . . . . .
H13 H 0.2863 0.6477 0.4117 0.073 Uiso 1 1 calc R . . . .
C14 C 0.1792(2) 0.8410(12) 0.1841(3) 0.0503(13) Uani 1 1 d . U . . .
C17 C 0.0559(3) 0.8821(15) 0.1024(3) 0.0756(18) Uani 1 1 d . U . . .
H17A H 0.0151 0.9026 0.0735 0.091 Uiso 0.5 1 calc R . P A 2
H17 H 0.0135 0.8946 0.0779 0.091 Uiso 0.5 1 calc R . P B 1
C20 C 0.3684(2) 0.2386(12) 0.1635(3) 0.0492(14) Uani 1 1 d . . . . .
C21 C 0.3118(3) 0.2089(14) 0.1134(3) 0.0619(17) Uani 1 1 d . . . . .
H21 H 0.2780 0.3155 0.1156 0.074 Uiso 1 1 calc R . . . .
C22 C 0.3050(3) 0.0221(15) 0.0601(4) 0.074(2) Uani 1 1 d . . . . .
H22 H 0.2663 0.0022 0.0263 0.088 Uiso 1 1 calc R . . . .
C23 C 0.3542(3) -0.1362(15) 0.0554(4) 0.077(2) Uani 1 1 d . . . . .
H23 H 0.3493 -0.2615 0.0186 0.092 Uiso 1 1 calc R . . . .
C24 C 0.4106(3) -0.1065(16) 0.1060(4) 0.085(2) Uani 1 1 d . . . . .
H24 H 0.4443 -0.2135 0.1036 0.102 Uiso 1 1 calc R . . . .
C25 C 0.4182(3) 0.0787(16) 0.1600(4) 0.074(2) Uani 1 1 d . . . . .
H25 H 0.4567 0.0964 0.1942 0.089 Uiso 1 1 calc R . . . .
C15 C 0.1522(6) 1.079(3) 0.1725(7) 0.065(3) Uani 0.445(9) 1 d . U P C 1
H15 H 0.1753 1.2256 0.1907 0.078 Uiso 0.445(9) 1 calc R . P C 1
C16 C 0.0899(7) 1.101(4) 0.1335(9) 0.080(4) Uani 0.445(9) 1 d . U P C 1
H16 H 0.0706 1.2623 0.1279 0.097 Uiso 0.445(9) 1 calc R . P C 1
C18 C 0.0876(7) 0.642(4) 0.1093(10) 0.084(5) Uani 0.445(9) 1 d . U P C 1
H18 H 0.0666 0.4965 0.0862 0.101 Uiso 0.445(9) 1 calc R . P C 1
C19 C 0.1507(6) 0.619(4) 0.1505(8) 0.064(3) Uani 0.445(9) 1 d . U P C 1
H19 H 0.1721 0.4618 0.1549 0.076 Uiso 0.445(9) 1 calc R . P C 1
C26 C 0.1292(4) 0.929(3) 0.2169(5) 0.062(3) Uani 0.555(9) 1 d . U P C 2
H26 H 0.1388 0.9790 0.2664 0.074 Uiso 0.555(9) 1 calc R . P C 2
C27 C 0.0677(5) 0.942(3) 0.1762(6) 0.070(4) Uani 0.555(9) 1 d . U P C 2
H27 H 0.0353 0.9892 0.1982 0.084 Uiso 0.555(9) 1 calc R . P C 2
C28 C 0.0990(5) 0.798(3) 0.0712(6) 0.066(4) Uani 0.555(9) 1 d . U P C 2
H28 H 0.0886 0.7513 0.0214 0.079 Uiso 0.555(9) 1 calc R . P C 2
C29 C 0.1604(5) 0.780(3) 0.1118(5) 0.062(3) Uani 0.555(9) 1 d . U P C 2
H29 H 0.1907 0.7208 0.0879 0.075 Uiso 0.555(9) 1 calc R . P C 2

loop_
_atom_site_aniso_label
_atom_site_aniso_U_11
_atom_site_aniso_U_22
_atom_site_aniso_U_33
_atom_site_aniso_U_23
_atom_site_aniso_U_13
_atom_site_aniso_U_12
Cl1 0.1030(13) 0.185(3) 0.0480(7) 0.0007(12) 0.0216(8) 0.0140(16)
O1 0.0482(19) 0.059(3) 0.0464(17) 0.0011(17) 0.0074(15) 0.0069(19)
N1 0.044(2) 0.065(4) 0.048(2) 0.015(2) 0.0179(18) 0.010(2)
N2 0.044(2) 0.092(5) 0.064(3) 0.013(3) 0.013(2) 0.005(3)
C1 0.050(3) 0.052(4) 0.037(2) 0.013(2) 0.015(2) 0.005(3)
C2 0.054(3) 0.087(6) 0.055(3) 0.008(3) 0.016(3) -0.001(3)
C3 0.048(3) 0.061(5) 0.044(3) 0.008(3) 0.013(2) -0.006(3)
C4 0.057(3) 0.049(4) 0.045(2) 0.011(3) 0.010(2) -0.004(3)
C5 0.068(3) 0.055(4) 0.040(2) 0.012(3) 0.013(2) 0.015(3)
C6 0.059(3) 0.047(4) 0.037(2) 0.012(2) 0.016(2) 0.014(3)
C7 0.056(4) 0.138(9) 0.092(5) -0.015(5) -0.005(3) 0.000(5)
C8 0.050(3) 0.040(4) 0.045(2) 0.006(3) 0.006(2) 0.000(3)
C9 0.075(4) 0.059(5) 0.062(3) 0.003(3) 0.014(3) -0.015(4)
C10 0.083(4) 0.082(6) 0.058(3) -0.012(4) 0.004(3) -0.009(4)
C11 0.059(3) 0.091(6) 0.044(3) 0.006(4) 0.005(2) 0.018(4)
C12 0.071(4) 0.079(5) 0.056(3) 0.019(3) 0.022(3) -0.005(4)
C13 0.067(3) 0.061(5) 0.053(3) 0.002(3) 0.011(3) -0.013(3)
C14 0.054(2) 0.056(4) 0.041(2) 0.008(2) 0.0114(18) 0.008(2)
C17 0.061(3) 0.088(5) 0.072(3) -0.007(3) 0.005(2) 0.017(3)
C20 0.059(3) 0.043(4) 0.052(3) 0.013(3) 0.026(2) 0.006(3)
C21 0.061(4) 0.062(5) 0.063(3) 0.004(3) 0.016(3) 0.011(3)
C22 0.078(4) 0.066(6) 0.078(4) -0.008(4) 0.018(3) 0.009(4)
C23 0.093(5) 0.069(6) 0.079(4) -0.008(4) 0.041(4) 0.002(4)
C24 0.085(5) 0.079(7) 0.106(5) 0.007(5) 0.052(4) 0.023(4)
C25 0.063(4) 0.079(6) 0.087(4) 0.010(4) 0.031(3) 0.020(4)
C15 0.065(5) 0.067(6) 0.059(7) 0.004(4) 0.005(4) 0.014(4)
C16 0.068(5) 0.077(6) 0.084(9) -0.003(5) -0.007(5) 0.018(4)
C18 0.061(5) 0.079(6) 0.100(10) -0.011(6) -0.005(5) 0.010(4)
C19 0.053(5) 0.067(6) 0.068(7) 0.000(4) 0.010(4) 0.009(4)
C26 0.057(4) 0.075(9) 0.054(4) -0.007(4) 0.016(3) 0.007(4)
C27 0.055(4) 0.091(10) 0.064(4) -0.009(5) 0.012(3) 0.014(4)
C28 0.059(4) 0.082(10) 0.050(4) -0.004(4) 0.001(3) 0.019(4)
C29 0.057(4) 0.083(10) 0.044(4) -0.002(5) 0.008(3) 0.021(4)

loop_
_atom_type_symbol
_atom_type_description
_atom_type_scat_dispersion_real
_atom_type_scat_dispersion_imag
_atom_type_scat_source
C C 0.0033 0.0016 'International Tables Vol C Tables 4.2.6.8 and 6.1.1.4'
H H 0.0000 0.0000 'International Tables Vol C Tables 4.2.6.8 and 6.1.1.4'
Cl Cl 0.1484 0.1585 'International Tables Vol C Tables 4.2.6.8 and 6.1.1.4'
N N 0.0061 0.0033 'International Tables Vol C Tables 4.2.6.8 and 6.1.1.4'
O O 0.0106 0.0060 'International Tables Vol C Tables 4.2.6.8 and 6.1.1.4'

loop_
_geom_angle_atom_site_label_1
_geom_angle_atom_site_label_2
_geom_angle_atom_site_label_3
_geom_angle
C1 O1 C6 113.3(4)
N2 N1 C20 119.6(4)
C1 N1 N2 108.1(5)
C1 N1 C20 132.3(4)
C2 N2 N1 105.8(5)
O1 C1 N1 121.8(5)
C3 C1 O1 128.0(5)
C3 C1 N1 110.2(4)
N2 C2 C3 111.6(5)
N2 C2 C7 119.5(6)
C3 C2 C7 128.9(7)
C1 C3 C2 104.3(5)
C1 C3 C4 122.3(5)
C2 C3 C4 133.0(5)
C3 C4 H4 107.5
C3 C4 C5 106.2(5)
C3 C4 C8 115.5(5)
C5 C4 H4 107.5
C5 C4 C8 112.3(4)
C8 C4 H4 107.5
C4 C5 H5 116.1
C6 C5 C4 127.8(6)
C6 C5 H5 116.1
O1 C6 C14 110.3(4)
C5 C6 O1 122.2(5)
C5 C6 C14 127.4(5)
C2 C7 H7A 109.5
C2 C7 H7B 109.5
C2 C7 H7C 109.5
H7A C7 H7B 109.5
H7A C7 H7C 109.5
H7B C7 H7C 109.5
C9 C8 C4 121.2(5)
C9 C8 C13 117.4(5)
C13 C8 C4 121.5(5)
C8 C9 H9 118.8
C8 C9 C10 122.4(6)
C10 C9 H9 118.8
C9 C10 H10 120.6
C11 C10 C9 118.8(6)
C11 C10 H10 120.6
C10 C11 Cl1 119.3(6)
C10 C11 C12 121.4(5)
C12 C11 Cl1 119.4(6)
C11 C12 H12 120.7
C11 C12 C13 118.7(6)
C13 C12 H12 120.7
C8 C13 H13 119.3
C12 C13 C8 121.3(6)
C12 C13 H13 119.3
C15 C14 C6 117.4(7)
C15 C14 C19 123.3(9)
C19 C14 C6 118.9(7)
C26 C14 C6 121.0(5)
C29 C14 C6 124.6(6)
C29 C14 C26 114.4(7)
C16 C17 H17 120.9
C16 C17 C18 118.2(10)
C18 C17 H17 120.9
C27 C17 H17A 118.6
C28 C17 H17A 118.6
C28 C17 C27 122.8(8)
C21 C20 N1 121.7(5)
C21 C20 C25 119.6(6)
C25 C20 N1 118.6(5)
C20 C21 H21 120.1
C22 C21 C20 119.8(6)
C22 C21 H21 120.1
C21 C22 H22 119.4
C21 C22 C23 121.2(6)
C23 C22 H22 119.4
C22 C23 H23 120.7
C22 C23 C24 118.7(7)
C24 C23 H23 120.7
C23 C24 H24 119.5
C25 C24 C23 120.9(6)
C25 C24 H24 119.5
C20 C25 H25 120.1
C24 C25 C20 119.7(6)
C24 C25 H25 120.1
C14 C15 H15 120.2
C14 C15 C16 119.5(14)
C16 C15 H15 120.2
C17 C16 H16 119.8
C15 C16 C17 120.5(15)
C15 C16 H16 119.8
C17 C18 H18 119.5
C19 C18 C17 121.1(15)
C19 C18 H18 119.5
C14 C19 C18 116.7(14)
C14 C19 H19 121.6
C18 C19 H19 121.6
C14 C26 H26 119.3
C27 C26 C14 121.3(8)
C27 C26 H26 119.3
C17 C27 C26 117.8(9)
C17 C27 H27 121.1
C26 C27 H27 121.1
C17 C28 H28 120.2
C17 C28 C29 119.7(9)
C29 C28 H28 120.2
C14 C29 C28 123.9(9)
C14 C29 H29 118.1
C28 C29 H29 118.1

loop_
_geom_bond_atom_site_label_1
_geom_bond_atom_site_label_2
_geom_bond_distance
Cl1 C11 1.737(5)
O1 C1 1.356(5)
O1 C6 1.405(6)
N1 N2 1.383(6)
N1 C1 1.362(7)
N1 C20 1.426(8)
N2 C2 1.325(9)
C1 C3 1.342(7)
C2 C3 1.403(8)
C2 C7 1.488(8)
C3 C4 1.489(9)
C4 H4 0.9800
C4 C5 1.500(7)
C4 C8 1.518(6)
C5 H5 0.9300
C5 C6 1.312(8)
C6 C14 1.461(7)
C7 H7A 0.9600
C7 H7B 0.9600
C7 H7C 0.9600
C8 C9 1.355(8)
C8 C13 1.384(8)
C9 H9 0.9300
C9 C10 1.385(8)
C10 H10 0.9300
C10 C11 1.347(10)
C11 C12 1.369(10)
C12 H12 0.9300
C12 C13 1.383(7)
C13 H13 0.9300
C14 C15 1.361(16)
C14 C19 1.384(18)
C14 C26 1.445(11)
C14 C29 1.346(10)
C17 H17A 0.9300
C17 H17 0.9300
C17 C16 1.403(19)
C17 C18 1.42(2)
C17 C27 1.370(12)
C17 C28 1.293(12)
C20 C21 1.369(7)
C20 C25 1.379(8)
C21 H21 0.9300
C21 C22 1.367(9)
C22 H22 0.9300
C22 C23 1.369(9)
C23 H23 0.9300
C23 C24 1.370(9)
C24 H24 0.9300
C24 C25 1.370(10)
C25 H25 0.9300
C15 H15 0.9300
C15 C16 1.385(18)
C16 H16 0.9300
C18 H18 0.9300
C18 C19 1.415(18)
C19 H19 0.9300
C26 H26 0.9300
C26 C27 1.377(13)
C27 H27 0.9300
C28 H28 0.9300
C28 C29 1.378(14)
C29 H29 0.9300

loop_
_geom_torsion_atom_site_label_1
_geom_torsion_atom_site_label_2
_geom_torsion_atom_site_label_3
_geom_torsion_atom_site_label_4
_geom_torsion
Cl1 C11 C12 C13 179.3(5)
O1 C1 C3 C2 -178.5(5)
O1 C1 C3 C4 -4.3(9)
O1 C6 C14 C15 -146.4(8)
O1 C6 C14 C19 27.0(9)
O1 C6 C14 C26 149.0(8)
O1 C6 C14 C29 -32.2(10)
N1 N2 C2 C3 0.6(7)
N1 N2 C2 C7 -177.7(6)
N1 C1 C3 C2 0.4(6)
N1 C1 C3 C4 174.7(5)
N1 C20 C21 C22 -179.1(6)
N1 C20 C25 C24 179.5(6)
N2 N1 C1 O1 179.0(4)
N2 N1 C1 C3 0.0(6)
N2 N1 C20 C21 -178.4(5)
N2 N1 C20 C25 2.8(8)
N2 C2 C3 C1 -0.6(7)
N2 C2 C3 C4 -174.0(6)
C1 O1 C6 C5 -1.1(7)
C1 O1 C6 C14 179.8(4)
C1 N1 N2 C2 -0.4(6)
C1 N1 C20 C21 1.9(9)
C1 N1 C20 C25 -176.9(6)
C1 C3 C4 C5 3.6(7)
C1 C3 C4 C8 128.8(5)
C2 C3 C4 C5 176.0(6)
C2 C3 C4 C8 -58.8(8)
C3 C4 C5 C6 -2.5(7)
C3 C4 C8 C9 113.2(7)
C3 C4 C8 C13 -67.7(7)
C4 C5 C6 O1 1.5(9)
C4 C5 C6 C14 -179.6(5)
C4 C8 C9 C10 178.9(6)
C4 C8 C13 C12 -179.4(5)
C5 C4 C8 C9 -124.9(6)
C5 C4 C8 C13 54.3(8)
C5 C6 C14 C15 34.6(10)
C5 C6 C14 C19 -152.1(9)
C5 C6 C14 C26 -30.0(11)
C5 C6 C14 C29 148.8(9)
C6 O1 C1 N1 -176.2(5)
C6 O1 C1 C3 2.6(7)
C6 C14 C15 C16 -178.0(11)
C6 C14 C19 C18 179.7(11)
C6 C14 C26 C27 -179.8(11)
C6 C14 C29 C28 -178.6(11)
C7 C2 C3 C1 177.4(7)
C7 C2 C3 C4 4.1(11)
C8 C4 C5 C6 -129.6(6)
C8 C9 C10 C11 -0.1(10)
C9 C8 C13 C12 -0.2(9)
C9 C10 C11 Cl1 -179.8(5)
C9 C10 C11 C12 0.9(11)
C10 C11 C12 C13 -1.4(10)
C11 C12 C13 C8 1.0(9)
C13 C8 C9 C10 -0.3(9)
C14 C15 C16 C17 -4(2)
C14 C26 C27 C17 -4(2)
C17 C18 C19 C14 1(2)
C17 C28 C29 C14 1(2)
C20 N1 N2 C2 179.8(5)
C20 N1 C1 O1 -1.3(9)
C20 N1 C1 C3 179.7(5)
C20 C21 C22 C23 -0.4(10)
C21 C20 C25 C24 0.7(9)
C21 C22 C23 C24 0.7(10)
C22 C23 C24 C25 -0.4(10)
C23 C24 C25 C20 -0.3(10)
C25 C20 C21 C22 -0.4(9)
C15 C14 C19 C18 -7.3(18)
C16 C17 C18 C19 4(2)
C18 C17 C16 C15 -3(2)
C19 C14 C15 C16 8.9(18)
C26 C14 C29 C28 0.2(18)
C27 C17 C28 C29 -3(2)
C28 C17 C27 C26 5(2)
C29 C14 C26 C27 1.3(17)
